data_1526424
loop_
_publ_author_name
'Sacerdoti, M.'
'Quartieri, S.'
'Vezzalini, G.'

_publ_section_title
;
 Dehydration mechanism in brewsterite: single-crystal X-ray diffraction
 study
;
_journal_name_full 'Microporous and Mesoporous Materials'
_journal_page_first 107
_journal_page_last 118
_journal_volume 41
_journal_year 2000
_chemical_formula_sum 'Al4 Ba0.51 H19.108 O41.554 Si12 Sr1.49'
_chemical_name_systematic '(Ba0.51 Sr1.49) (Al4 Si12 O32) (H2 O)9.554'
_space_group_IT_number 11
_symmetry_space_group_name_Hall '-P 2yb'
_symmetry_space_group_name_H-M 'P 1 21/m 1'
_cell_angle_alpha 90
_cell_angle_beta 94.47
_cell_angle_gamma 90
_cell_formula_units_Z 1
_cell_length_a 6.776
_cell_length_b 17.466
_cell_length_c 7.722
_cell_volume 911.116
_citation_journal_id_ASTM MIMMFJ
_cod_data_source_file Sacerdoti_MIMMFJ_2000_259.cif
_cod_data_source_block H19.108Al4Ba0.51O41.554Si12Sr1.49
_cod_original_cell_volume 911.1159
_cod_original_formula_sum 'H19.108 Al4 Ba0.51 O41.554 Si12 Sr1.49'
_cod_database_code 1526424

loop_
_symmetry_equiv_pos_as_xyz
x,y,z
-x,y+1/2,-z
-x,-y,-z
x,-y-1/2,z

loop_
_atom_site_label
_atom_site_type_symbol
_atom_site_fract_x
_atom_site_fract_y
_atom_site_fract_z
_atom_site_occupancy
_atom_site_U_iso_or_equiv
O3 O-2 0.7818 0.1209 0.5448 1 0.0
O10 O-2 0.0677 0.25 0.4678 0.876 0.0
Si4 Si+4 0.91 0.0532 0.6413 1 0.0
Al1 Al+3 0.3225 0.0821 0.8225 0.333 0.0
O12 O-2 0.5968 0.25 0.0214 1 0.0
O11 O-2 0.9362 0.1492 0.1619 0.951 0.0
Si1 Si+4 0.3225 0.0821 0.8225 0.667 0.0
O2 O-2 0.4209 0.1233 0.3631 1 0.0
O1 O-2 0.3507 0.1065 0.0291 1 0.0
O9 O-2 0.5713 0.25 0.4948 1 0.0
O8 O-2 0 0 0.5 1 0.0
O4 O-2 0.4523 0.1422 0.7163 1 0.0
Si2 Si+4 0.404 0.0564 0.2104 0.667 0.0
O13 O-2 0.0633 0.25 0.8742 0.999 0.0
O6 O-2 0.2203 0.9963 0.2369 1 0.0
Al2 Al+3 0.404 0.0564 0.2104 0.333 0.0
Si3 Si+4 0.5558 0.1581 0.5334 0.667 0.0
Ba1 Ba+2 0.2579 0.25 0.18 0.255 0.0
O7 O-2 0.3888 0.993 0.7961 1 0.0
Sr1 Sr+2 0.2579 0.25 0.18 0.745 0.0
Al3 Al+3 0.5558 0.1581 0.5334 0.333 0.0
O5 O-2 0.0872 0.0927 0.76 1 0.0
